data_4083198
loop_
_publ_author_name
'Wang, Zhe'
'Ng, Sin Wee Benny'
'Jiang, Lu'
'Leong, Wen Jin'
'Zhao, Jin'
'Hor, T. S. Andy'

_publ_section_title
;
 Cyclopentadienyl Molybdenum(II) N,C-Chelating Benzothiazole-Carbene
 Complexes: Synthesis, Structure, and Application in Cyclooctene
 Epoxidation Catalysis
;
_journal_issue 10
_journal_name_full Organometallics
_journal_page_first 2457
_journal_paper_doi 10.1021/om401128z
_journal_volume 33
_journal_year 2014
_chemical_formula_sum 'C24 H18 Ag Br2 Mo N3 O2 S'
_chemical_formula_weight 776.10
_chemical_name_systematic
; 
 ? 
;
_space_group_IT_number 2
_symmetry_cell_setting triclinic
_symmetry_space_group_name_Hall '-P 1'
_symmetry_space_group_name_H-M 'P -1'
_atom_sites_solution_hydrogens geom
_atom_sites_solution_primary direct
_atom_sites_solution_secondary difmap
_audit_creation_method SHELXL-97
_cell_angle_alpha 90.535(2)
_cell_angle_beta 107.422(2)
_cell_angle_gamma 111.7790(10)
_cell_formula_units_Z 2
_cell_length_a 9.2723(10)
_cell_length_b 11.9265(13)
_cell_length_c 12.6157(14)
_cell_measurement_reflns_used 7943
_cell_measurement_temperature 100(2)
_cell_measurement_theta_max 28.30
_cell_measurement_theta_min 2.35
_cell_volume 1224.6(2)
_computing_cell_refinement 'Bruker SAINT'
_computing_data_collection 'Bruker APEX2'
_computing_data_reduction 'Bruker SAINT'
_computing_molecular_graphics 'Bruker SHELXTL'
_computing_publication_material 'Bruker SHELXTL'
_computing_structure_refinement 'SHELXL-97 (Sheldrick, 2008)'
_computing_structure_solution 'SHELXS-97 (Sheldrick, 2008)'
_diffrn_ambient_temperature 100(2)
_diffrn_measured_fraction_theta_full 0.999
_diffrn_measured_fraction_theta_max 0.999
_diffrn_measurement_device_type 'Bruker APEX-II CCD'
_diffrn_measurement_method '\f and \w scans'
_diffrn_radiation_monochromator graphite
_diffrn_radiation_source 'fine-focus sealed tube'
_diffrn_radiation_type MoK\a
_diffrn_radiation_wavelength 0.71073
_diffrn_reflns_av_R_equivalents 0.0273
_diffrn_reflns_av_sigmaI/netI 0.0310
_diffrn_reflns_limit_h_max 12
_diffrn_reflns_limit_h_min -12
_diffrn_reflns_limit_k_max 15
_diffrn_reflns_limit_k_min -15
_diffrn_reflns_limit_l_max 16
_diffrn_reflns_limit_l_min -16
_diffrn_reflns_number 16013
_diffrn_reflns_theta_full 27.49
_diffrn_reflns_theta_max 27.49
_diffrn_reflns_theta_min 1.71
_exptl_absorpt_coefficient_mu 4.688
_exptl_absorpt_correction_T_max 0.6514
_exptl_absorpt_correction_T_min 0.4541
_exptl_absorpt_correction_type multi-scan
_exptl_absorpt_process_details 'Sadabs, (Sheldrick 2008)'
_exptl_crystal_colour Orange
_exptl_crystal_density_diffrn 2.105
_exptl_crystal_density_meas ?
_exptl_crystal_density_method 'not measured'
_exptl_crystal_description Block
_exptl_crystal_F_000 748
_exptl_crystal_size_max 0.20
_exptl_crystal_size_mid 0.14
_exptl_crystal_size_min 0.10
_refine_diff_density_max 2.189
_refine_diff_density_min -3.640
_refine_diff_density_rms 0.227
_refine_ls_extinction_method none
_refine_ls_goodness_of_fit_ref 1.032
_refine_ls_hydrogen_treatment constr
_refine_ls_matrix_type full
_refine_ls_number_parameters 307
_refine_ls_number_reflns 5613
_refine_ls_number_restraints 0
_refine_ls_restrained_S_all 1.032
_refine_ls_R_factor_all 0.0536
_refine_ls_R_factor_gt 0.0503
_refine_ls_shift/su_max 0.001
_refine_ls_shift/su_mean 0.000
_refine_ls_structure_factor_coef Fsqd
_refine_ls_weighting_details 'calc w=1/[\s^2^(Fo^2^)+(0.0916P)^2^+11.6757P] where P=(Fo^2^+2Fc^2^)/3'
_refine_ls_weighting_scheme calc
_refine_ls_wR_factor_gt 0.1536
_refine_ls_wR_factor_ref 0.1561
_reflns_number_gt 5140
_reflns_number_total 5613
_reflns_threshold_expression >2sigma(I)
_cod_data_source_file om401128z_si_001.cif
_cod_data_source_block c042
_cod_depositor_comments
;
The following automatic conversions were performed:

'_symmetry_cell_setting' value 'Triclinic' changed to 'triclinic'
according to
/usr/data/users/saulius/crontab/automatic-downloads/rss-feeds/ACS/lib/dictionaries/cif_core.dic
dictionary named 'cif_core.dic' version 2.4.2 from
2011-04-26.

'_exptl_absorpt_correction_type' value 'Multi-scan'
changed to 'multi-scan' according to
/usr/data/users/saulius/crontab/automatic-downloads/rss-feeds/ACS/lib/dictionaries/cif_core.dic
dictionary named 'cif_core.dic' version 2.4.2 from 2011-04-26.

Automatic conversion script
Id: cif_fix_values 2281 2013-09-26 08:29:07Z andrius 

 Adding full bibliography for 4083195--4083202.cif.

The following automatic conversions were performed:

'_exptl_crystal_density_meas' value 'Not Measured' was changed to '?'
- the value is perceived as not measured.

Automatic conversion script
Id: cif_fix_values 3008 2015-01-20 13:52:24Z robertas 
;
_cod_original_sg_symbol_H-M P-1
_cod_database_code 4083198

loop_
_symmetry_equiv_pos_as_xyz
'x, y, z'
'-x, -y, -z'

loop_
_atom_site_label
_atom_site_type_symbol
_atom_site_fract_x
_atom_site_fract_y
_atom_site_fract_z
_atom_site_U_iso_or_equiv
_atom_site_adp_type
_atom_site_occupancy
_atom_site_symmetry_multiplicity
_atom_site_calc_flag
_atom_site_refinement_flags
Mo1 Mo -0.09336(5) 0.67976(4) 0.60179(4) 0.01166(13) Uani 1 1 d .
Ag1 Ag 0.45613(6) 0.02251(5) 0.87489(4) 0.02486(15) Uani 1 1 d .
Br1 Br 0.37632(9) 0.07229(7) 0.68030(6) 0.03258(19) Uani 1 1 d .
Br2 Br 0.26313(8) -0.01095(7) 0.99817(6) 0.03095(18) Uani 1 1 d .
S1 S 0.36401(16) 0.84068(12) 0.48165(11) 0.0147(3) Uani 1 1 d .
O1 O -0.2747(6) 0.4930(4) 0.3814(4) 0.0276(10) Uani 1 1 d .
O2 O -0.1510(7) 0.4264(4) 0.6841(5) 0.0346(12) Uani 1 1 d .
N1 N 0.0768(6) 0.7604(4) 0.5082(4) 0.0129(9) Uani 1 1 d .
N2 N 0.2748(6) 0.7570(4) 0.6651(4) 0.0129(9) Uani 1 1 d .
N3 N 0.2242(6) 0.6973(4) 0.8149(4) 0.0167(9) Uani 1 1 d .
C1 C 0.2327(7) 0.7831(5) 0.5570(5) 0.0135(10) Uani 1 1 d .
C2 C 0.1957(7) 0.8409(5) 0.3716(5) 0.0147(10) Uani 1 1 d .
C3 C 0.1946(7) 0.8789(5) 0.2679(5) 0.0183(11) Uani 1 1 d .
H3 H 0.2923 0.9095 0.2486 0.022 Uiso 1 1 calc R
C4 C 0.0439(7) 0.8706(6) 0.1930(5) 0.0188(11) Uani 1 1 d .
H4 H 0.0388 0.8948 0.1209 0.023 Uiso 1 1 calc R
C5 C -0.0981(8) 0.8273(6) 0.2223(5) 0.0195(11) Uani 1 1 d .
H5 H -0.1984 0.8243 0.1706 0.023 Uiso 1 1 calc R
C6 C -0.0962(7) 0.7885(5) 0.3256(5) 0.0159(10) Uani 1 1 d .
H6 H -0.1938 0.7585 0.3451 0.019 Uiso 1 1 calc R
C7 C 0.0523(7) 0.7946(5) 0.4002(5) 0.0137(10) Uani 1 1 d .
C8 C 0.1486(6) 0.7056(5) 0.7076(5) 0.0132(10) Uani 1 1 d .
C9 C 0.4269(7) 0.7822(5) 0.7456(5) 0.0169(11) Uani 1 1 d .
H9 H 0.5318 0.8183 0.7364 0.020 Uiso 1 1 calc R
C10 C 0.3945(7) 0.7449(5) 0.8388(5) 0.0171(11) Uani 1 1 d .
H10 H 0.4735 0.7499 0.9090 0.021 Uiso 1 1 calc R
C11 C 0.1430(8) 0.6554(6) 0.8998(5) 0.0201(12) Uani 1 1 d .
H11A H 0.0274 0.5992 0.8620 0.024 Uiso 1 1 calc R
H11B H 0.1429 0.7263 0.9412 0.024 Uiso 1 1 calc R
C12 C 0.2294(7) 0.5911(5) 0.9813(5) 0.0172(11) Uani 1 1 d .
C13 C 0.2160(8) 0.4744(6) 0.9494(5) 0.0233(12) Uani 1 1 d .
H13 H 0.1467 0.4330 0.8766 0.028 Uiso 1 1 calc R
C14 C 0.3031(9) 0.4186(6) 1.0232(6) 0.0275(14) Uani 1 1 d .
H14 H 0.2939 0.3393 1.0009 0.033 Uiso 1 1 calc R
C15 C 0.4035(8) 0.4786(6) 1.1298(5) 0.0233(12) Uani 1 1 d .
H15 H 0.4642 0.4406 1.1798 0.028 Uiso 1 1 calc R
C16 C 0.4160(8) 0.5938(6) 1.1637(5) 0.0259(13) Uani 1 1 d .
H16 H 0.4848 0.6348 1.2367 0.031 Uiso 1 1 calc R
C17 C 0.3263(8) 0.6487(6) 1.0893(5) 0.0218(12) Uani 1 1 d .
H17 H 0.3317 0.7265 1.1128 0.026 Uiso 1 1 calc R
C18 C -0.1328(8) 0.8660(6) 0.6010(6) 0.0235(13) Uani 1 1 d .
H18 H -0.0818 0.9367 0.5638 0.028 Uiso 1 1 calc R
C19 C -0.2855(8) 0.7689(6) 0.5518(5) 0.0236(13) Uani 1 1 d .
H19 H -0.3636 0.7604 0.4749 0.028 Uiso 1 1 calc R
C20 C -0.3161(7) 0.6911(6) 0.6341(5) 0.0207(12) Uani 1 1 d .
H20 H -0.4213 0.6208 0.6266 0.025 Uiso 1 1 calc R
C21 C -0.1800(8) 0.7422(6) 0.7341(5) 0.0213(12) Uani 1 1 d .
H21 H -0.1727 0.7130 0.8089 0.026 Uiso 1 1 calc R
C22 C -0.0668(8) 0.8500(6) 0.7135(6) 0.0242(13) Uani 1 1 d .
H22 H 0.0368 0.9082 0.7701 0.029 Uiso 1 1 calc R
C23 C -0.2066(7) 0.5619(5) 0.4612(5) 0.0197(11) Uani 1 1 d .
C24 C -0.1301(8) 0.5197(6) 0.6538(5) 0.0214(12) Uani 1 1 d .

loop_
_atom_site_aniso_label
_atom_site_aniso_U_11
_atom_site_aniso_U_22
_atom_site_aniso_U_33
_atom_site_aniso_U_23
_atom_site_aniso_U_13
_atom_site_aniso_U_12
Mo1 0.0100(2) 0.0113(2) 0.0148(2) 0.00402(16) 0.00521(17) 0.00442(17)
Ag1 0.0270(3) 0.0279(3) 0.0173(2) 0.00587(18) 0.00837(19) 0.0072(2)
Br1 0.0375(4) 0.0362(4) 0.0295(4) 0.0076(3) 0.0121(3) 0.0193(3)
Br2 0.0264(3) 0.0416(4) 0.0225(3) 0.0092(3) 0.0091(3) 0.0097(3)
S1 0.0113(6) 0.0180(6) 0.0164(6) 0.0038(5) 0.0065(5) 0.0058(5)
O1 0.024(2) 0.021(2) 0.028(2) -0.0036(19) -0.0008(19) 0.0056(18)
O2 0.046(3) 0.015(2) 0.038(3) 0.011(2) 0.011(2) 0.009(2)
N1 0.014(2) 0.014(2) 0.011(2) 0.0030(16) 0.0045(17) 0.0056(17)
N2 0.012(2) 0.013(2) 0.014(2) 0.0025(17) 0.0030(17) 0.0056(17)
N3 0.019(2) 0.019(2) 0.015(2) 0.0067(18) 0.0071(19) 0.0106(19)
C1 0.013(2) 0.011(2) 0.017(3) 0.0014(19) 0.006(2) 0.0049(19)
C2 0.016(2) 0.015(2) 0.016(3) 0.002(2) 0.006(2) 0.008(2)
C3 0.021(3) 0.022(3) 0.019(3) 0.008(2) 0.011(2) 0.012(2)
C4 0.022(3) 0.026(3) 0.014(3) 0.006(2) 0.007(2) 0.014(2)
C5 0.022(3) 0.025(3) 0.014(3) 0.003(2) 0.004(2) 0.013(2)
C6 0.015(3) 0.021(3) 0.015(3) 0.004(2) 0.006(2) 0.009(2)
C7 0.018(3) 0.012(2) 0.013(2) 0.0021(19) 0.006(2) 0.007(2)
C8 0.012(2) 0.011(2) 0.019(3) 0.0053(19) 0.006(2) 0.0060(19)
C9 0.010(2) 0.016(3) 0.023(3) 0.002(2) 0.002(2) 0.006(2)
C10 0.014(2) 0.017(3) 0.018(3) 0.002(2) -0.001(2) 0.008(2)
C11 0.025(3) 0.026(3) 0.017(3) 0.011(2) 0.011(2) 0.014(2)
C12 0.020(3) 0.019(3) 0.014(3) 0.006(2) 0.007(2) 0.009(2)
C13 0.028(3) 0.025(3) 0.015(3) 0.004(2) 0.003(2) 0.011(3)
C14 0.042(4) 0.024(3) 0.023(3) 0.011(3) 0.011(3) 0.019(3)
C15 0.022(3) 0.032(3) 0.020(3) 0.015(2) 0.008(2) 0.014(3)
C16 0.024(3) 0.032(3) 0.017(3) 0.006(2) 0.003(2) 0.007(3)
C17 0.027(3) 0.020(3) 0.017(3) 0.004(2) 0.006(2) 0.009(2)
C18 0.035(3) 0.019(3) 0.032(3) 0.013(2) 0.021(3) 0.020(3)
C19 0.027(3) 0.035(3) 0.021(3) 0.010(3) 0.010(2) 0.024(3)
C20 0.015(3) 0.029(3) 0.026(3) 0.009(2) 0.013(2) 0.012(2)
C21 0.025(3) 0.028(3) 0.022(3) 0.008(2) 0.014(2) 0.017(3)
C22 0.026(3) 0.021(3) 0.029(3) -0.003(2) 0.008(3) 0.014(3)
C23 0.014(3) 0.020(3) 0.024(3) 0.006(2) 0.006(2) 0.005(2)
C24 0.020(3) 0.021(3) 0.023(3) 0.004(2) 0.006(2) 0.008(2)

loop_
_atom_type_symbol
_atom_type_description
_atom_type_scat_dispersion_real
_atom_type_scat_dispersion_imag
_atom_type_scat_source
C C 0.0033 0.0016 'International Tables Vol C Tables 4.2.6.8 and 6.1.1.4'
H H 0.0000 0.0000 'International Tables Vol C Tables 4.2.6.8 and 6.1.1.4'
N N 0.0061 0.0033 'International Tables Vol C Tables 4.2.6.8 and 6.1.1.4'
O O 0.0106 0.0060 'International Tables Vol C Tables 4.2.6.8 and 6.1.1.4'
S S 0.1246 0.1234 'International Tables Vol C Tables 4.2.6.8 and 6.1.1.4'
Br Br -0.2901 2.4595 'International Tables Vol C Tables 4.2.6.8 and 6.1.1.4'
Mo Mo -1.6832 0.6857 'International Tables Vol C Tables 4.2.6.8 and 6.1.1.4'
Ag Ag -0.8971 1.1015 'International Tables Vol C Tables 4.2.6.8 and 6.1.1.4'

loop_
_geom_angle_atom_site_label_1
_geom_angle_atom_site_label_2
_geom_angle_atom_site_label_3
_geom_angle
_geom_angle_site_symmetry_1
_geom_angle_site_symmetry_3
C24 Mo1 C23 75.8(3) . .
C24 Mo1 C8 78.1(2) . .
C23 Mo1 C8 121.5(2) . .
C24 Mo1 N1 123.3(2) . .
C23 Mo1 N1 80.1(2) . .
C8 Mo1 N1 72.26(19) . .
C24 Mo1 C20 93.6(2) . .
C23 Mo1 C20 99.3(2) . .
C8 Mo1 C20 133.9(2) . .
N1 Mo1 C20 141.0(2) . .
C24 Mo1 C21 92.2(2) . .
C23 Mo1 C21 134.0(2) . .
C8 Mo1 C21 98.1(2) . .
N1 Mo1 C21 138.4(2) . .
C20 Mo1 C21 36.3(2) . .
C24 Mo1 C19 126.0(3) . .
C23 Mo1 C19 91.9(2) . .
C8 Mo1 C19 144.4(2) . .
N1 Mo1 C19 105.2(2) . .
C20 Mo1 C19 35.9(2) . .
C21 Mo1 C19 59.5(2) . .
C24 Mo1 C22 122.6(3) . .
C23 Mo1 C22 150.2(2) . .
C8 Mo1 C22 87.0(2) . .
N1 Mo1 C22 103.1(2) . .
C20 Mo1 C22 59.5(2) . .
C21 Mo1 C22 35.4(2) . .
C19 Mo1 C22 58.5(2) . .
C24 Mo1 C18 149.7(2) . .
C23 Mo1 C18 117.8(2) . .
C8 Mo1 C18 111.0(2) . .
N1 Mo1 C18 86.69(19) . .
C20 Mo1 C18 58.8(2) . .
C21 Mo1 C18 58.5(2) . .
C19 Mo1 C18 34.7(2) . .
C22 Mo1 C18 34.7(2) . .
Br1 Ag1 Br2 121.62(3) . .
Br1 Ag1 Br2 130.26(3) . 2_657
Br2 Ag1 Br2 107.93(3) . 2_657
Br1 Ag1 Ag1 174.64(3) . 2_657
Br2 Ag1 Ag1 54.54(2) . 2_657
Br2 Ag1 Ag1 53.39(2) 2_657 2_657
Ag1 Br2 Ag1 72.07(3) . 2_657
C1 S1 C2 87.9(3) . .
C1 N1 C7 109.7(5) . .
C1 N1 Mo1 118.2(4) . .
C7 N1 Mo1 132.1(4) . .
C8 N2 C1 116.5(5) . .
C8 N2 C9 111.7(5) . .
C1 N2 C9 131.5(5) . .
C8 N3 C10 110.5(5) . .
C8 N3 C11 125.7(5) . .
C10 N3 C11 123.5(5) . .
N1 C1 N2 115.8(5) . .
N1 C1 S1 118.0(4) . .
N2 C1 S1 126.2(4) . .
C3 C2 C7 121.6(5) . .
C3 C2 S1 127.7(5) . .
C7 C2 S1 110.6(4) . .
C2 C3 C4 117.4(5) . .
C5 C4 C3 121.0(5) . .
C6 C5 C4 121.1(5) . .
C5 C6 C7 118.4(5) . .
C6 C7 C2 120.3(5) . .
C6 C7 N1 126.0(5) . .
C2 C7 N1 113.7(5) . .
N3 C8 N2 104.1(5) . .
N3 C8 Mo1 138.3(4) . .
N2 C8 Mo1 117.2(4) . .
C10 C9 N2 105.6(5) . .
C9 C10 N3 108.1(5) . .
N3 C11 C12 111.2(5) . .
C17 C12 C13 119.1(5) . .
C17 C12 C11 120.0(5) . .
C13 C12 C11 120.9(5) . .
C14 C13 C12 120.4(6) . .
C15 C14 C13 120.0(6) . .
C14 C15 C16 120.4(6) . .
C15 C16 C17 119.2(6) . .
C12 C17 C16 120.8(6) . .
C19 C18 C22 108.6(6) . .
C19 C18 Mo1 70.8(3) . .
C22 C18 Mo1 71.5(3) . .
C18 C19 C20 108.0(6) . .
C18 C19 Mo1 74.5(3) . .
C20 C19 Mo1 69.7(3) . .
C19 C20 C21 107.4(6) . .
C19 C20 Mo1 74.4(3) . .
C21 C20 Mo1 72.3(3) . .
C22 C21 C20 108.3(6) . .
C22 C21 Mo1 75.0(4) . .
C20 C21 Mo1 71.4(3) . .
C21 C22 C18 107.7(6) . .
C21 C22 Mo1 69.6(3) . .
C18 C22 Mo1 73.7(4) . .
O1 C23 Mo1 178.3(5) . .
O2 C24 Mo1 179.8(6) . .

loop_
_geom_bond_atom_site_label_1
_geom_bond_atom_site_label_2
_geom_bond_distance
_geom_bond_site_symmetry_2
Mo1 C24 1.966(6) .
Mo1 C23 1.991(6) .
Mo1 C8 2.143(5) .
Mo1 N1 2.195(5) .
Mo1 C20 2.271(6) .
Mo1 C21 2.283(6) .
Mo1 C19 2.334(6) .
Mo1 C22 2.353(6) .
Mo1 C18 2.381(6) .
Ag1 Br1 2.4884(9) .
Ag1 Br2 2.6323(9) .
Ag1 Br2 2.6709(9) 2_657
Ag1 Ag1 3.1198(10) 2_657
Br2 Ag1 2.6710(9) 2_657
S1 C1 1.715(6) .
S1 C2 1.752(6) .
O1 C23 1.143(8) .
O2 C24 1.146(8) .
N1 C1 1.310(7) .
N1 C7 1.403(7) .
N2 C8 1.372(7) .
N2 C1 1.374(7) .
N2 C9 1.390(7) .
N3 C8 1.350(7) .
N3 C10 1.398(7) .
N3 C11 1.476(7) .
C2 C3 1.386(8) .
C2 C7 1.397(8) .
C3 C4 1.400(8) .
C4 C5 1.389(9) .
C5 C6 1.384(8) .
C6 C7 1.391(8) .
C9 C10 1.339(9) .
C11 C12 1.504(8) .
C12 C17 1.388(8) .
C12 C13 1.395(9) .
C13 C14 1.387(9) .
C14 C15 1.387(10) .
C15 C16 1.387(10) .
C16 C17 1.397(9) .
C18 C19 1.405(10) .
C18 C22 1.413(9) .
C19 C20 1.420(9) .
C20 C21 1.420(9) .
C21 C22 1.410(9) .
